data_7154347
loop_
_publ_author_name
'Chen, Yunyun'
'Feng, Gaofeng'

_publ_section_title
;
 Visible light mediated sp(3) C-H bond functionalization of
 N-aryl-1,2,3,4-tetrahydroisoquinolines via Ugi-type three-component
 reaction.
;
_journal_issue 14
_journal_name_full 'Organic &amp; biomolecular chemistry'
_journal_page_first 4260
_journal_page_last 4265
_journal_paper_doi 10.1039/c5ob00201j
_journal_volume 13
_journal_year 2015
_chemical_formula_sum 'C29 H31 N3 O3'
_chemical_formula_weight 469.57
_chemical_name_systematic
; 
 ? 
;
_space_group_IT_number 15
_symmetry_cell_setting monoclinic
_symmetry_space_group_name_Hall '-C 2yc'
_symmetry_space_group_name_H-M 'C 1 2/c 1'
_atom_sites_solution_hydrogens geom
_atom_sites_solution_primary direct
_atom_sites_solution_secondary difmap
_audit_creation_method SHELXL-97
_audit_update_record
;
2015-01-26 deposited with the CCDC.
2015-02-24 downloaded from the CCDC.
;
_cell_angle_alpha 90.00
_cell_angle_beta 108.12(3)
_cell_angle_gamma 90.00
_cell_formula_units_Z 8
_cell_length_a 28.938(6)
_cell_length_b 11.193(2)
_cell_length_c 16.370(3)
_cell_measurement_temperature 173
_cell_measurement_theta_max 27.47
_cell_measurement_theta_min 3.085
_cell_volume 5039.3(19)
_computing_structure_refinement 'SHELXL-97 (Sheldrick, 1997)'
_computing_structure_solution 'SHELXS-97 (Sheldrick, 1990)'
_diffrn_ambient_temperature 299.0(10)
_diffrn_measured_fraction_theta_full 0.998
_diffrn_measured_fraction_theta_max 0.998
_diffrn_radiation_monochromator graphite
_diffrn_radiation_source 'fine-focus sealed tube'
_diffrn_radiation_type MoK\a
_diffrn_radiation_wavelength 0.71073
_diffrn_reflns_av_R_equivalents 0.0624
_diffrn_reflns_av_sigmaI/netI 0.0344
_diffrn_reflns_limit_h_max 35
_diffrn_reflns_limit_h_min -34
_diffrn_reflns_limit_k_max 13
_diffrn_reflns_limit_k_min -13
_diffrn_reflns_limit_l_max 18
_diffrn_reflns_limit_l_min -20
_diffrn_reflns_number 32801
_diffrn_reflns_theta_full 26.00
_diffrn_reflns_theta_max 26.00
_diffrn_reflns_theta_min 3.08
_exptl_absorpt_coefficient_mu 0.081
_exptl_absorpt_correction_T_max 1
_exptl_absorpt_correction_T_min 0.5859
_exptl_absorpt_correction_type multi-scan
_exptl_crystal_colour yellowish
_exptl_crystal_density_diffrn 1.238
_exptl_crystal_density_method 'not measured'
_exptl_crystal_description block
_exptl_crystal_F_000 2000
_exptl_crystal_recrystallization_method 'Re-crystallisation from solvent: EtOAc and Hexane'
_exptl_crystal_size_max 0.3
_exptl_crystal_size_mid 0.3
_exptl_crystal_size_min 0.2
_refine_diff_density_max 0.188
_refine_diff_density_min -0.277
_refine_diff_density_rms 0.055
_refine_ls_extinction_method none
_refine_ls_goodness_of_fit_ref 1.083
_refine_ls_hydrogen_treatment mixed
_refine_ls_matrix_type full
_refine_ls_number_parameters 316
_refine_ls_number_reflns 4946
_refine_ls_number_restraints 0
_refine_ls_restrained_S_all 1.083
_refine_ls_R_factor_all 0.0838
_refine_ls_R_factor_gt 0.0557
_refine_ls_shift/su_max 0.001
_refine_ls_shift/su_mean 0.000
_refine_ls_structure_factor_coef Fsqd
_refine_ls_weighting_details 'calc w=1/[\s^2^(Fo^2^)+(0.0812P)^2^+1.3974P] where P=(Fo^2^+2Fc^2^)/3'
_refine_ls_weighting_scheme calc
_refine_ls_wR_factor_gt 0.1347
_refine_ls_wR_factor_ref 0.1556
_reflns_number_gt 3418
_reflns_number_total 4946
_reflns_threshold_expression >2sigma(I)
_cod_data_source_file c5ob00201j2.cif
_cod_data_source_block cdc
_cod_depositor_comments
;
The following automatic conversions were performed:

'_diffrn_ambient_temperature' value '298-300' was changed to
'299.0(10)' - the average value was taken and precision was
estimated.

Automatic conversion script
Id: cif_fix_values 3086 2015-02-26 13:12:21Z robertas 

 Adding full bibliography for 7154347--7154348.cif.
;
_cod_original_cell_volume 5039.1(17)
_cod_original_sg_symbol_H-M C2/c
_cod_database_code 7154347

loop_
_symmetry_equiv_pos_as_xyz
'x, y, z'
'-x, y, -z+1/2'
'x+1/2, y+1/2, z'
'-x+1/2, y+1/2, -z+1/2'
'-x, -y, -z'
'x, -y, z-1/2'
'-x+1/2, -y+1/2, -z'
'x+1/2, -y+1/2, z-1/2'

loop_
_atom_site_label
_atom_site_type_symbol
_atom_site_fract_x
_atom_site_fract_y
_atom_site_fract_z
_atom_site_U_iso_or_equiv
_atom_site_adp_type
_atom_site_occupancy
_atom_site_symmetry_multiplicity
_atom_site_calc_flag
_atom_site_refinement_flags
O2 O 0.05613(5) 0.56345(12) 0.46887(9) 0.0455(4) Uani 1 1 d .
O1 O 0.14698(5) 0.23393(12) 0.48174(9) 0.0453(4) Uani 1 1 d .
N1 N 0.16797(5) 0.48991(13) 0.43715(9) 0.0314(4) Uani 1 1 d .
N2 N 0.08852(5) 0.38021(14) 0.46224(9) 0.0340(4) Uani 1 1 d .
C11 C 0.18929(7) 0.57209(17) 0.31267(11) 0.0349(4) Uani 1 1 d .
H3A H 0.1636 0.6259 0.3014 0.042 Uiso 1 1 calc R
O3 O 0.28479(5) 0.50029(13) 0.22057(8) 0.0450(4) Uani 1 1 d .
C15 C 0.23680(7) 0.41485(17) 0.39676(12) 0.0359(4) Uani 1 1 d .
H5A H 0.2430 0.3616 0.4425 0.043 Uiso 1 1 calc R
C12 C 0.21855(7) 0.56988(18) 0.25989(12) 0.0375(5) Uani 1 1 d .
H6A H 0.2121 0.6216 0.2132 0.045 Uiso 1 1 calc R
C7 C 0.09636(7) 0.77595(16) 0.39777(12) 0.0344(4) Uani 1 1 d .
H7A H 0.0685 0.7529 0.3544 0.041 Uiso 1 1 calc R
C14 C 0.26643(7) 0.41307(17) 0.34417(12) 0.0377(5) Uani 1 1 d .
H8A H 0.2922 0.3594 0.3550 0.045 Uiso 1 1 calc R
C8 C 0.13077(7) 0.69028(16) 0.43847(11) 0.0314(4) Uani 1 1 d .
C9 C 0.12310(6) 0.55993(16) 0.41199(11) 0.0307(4) Uani 1 1 d .
H10A H 0.1097 0.5571 0.3492 0.037 Uiso 1 1 calc R
C3 C 0.17233(7) 0.72443(17) 0.50430(12) 0.0341(4) Uani 1 1 d .
C6 C 0.10325(7) 0.89570(17) 0.42142(12) 0.0398(5) Uani 1 1 d .
H12A H 0.0802 0.9524 0.3936 0.048 Uiso 1 1 calc R
C10 C 0.19801(6) 0.49450(15) 0.38254(11) 0.0312(4) Uani 1 1 d .
C16 C 0.08578(7) 0.50220(16) 0.44955(11) 0.0332(4) Uani 1 1 d .
C13 C 0.25739(7) 0.49141(17) 0.27583(12) 0.0361(5) Uani 1 1 d .
C17 C 0.11946(7) 0.30312(17) 0.43249(12) 0.0352(4) Uani 1 1 d .
C5 C 0.14438(8) 0.92991(18) 0.48622(13) 0.0435(5) Uani 1 1 d .
H17A H 0.1492 1.0098 0.5023 0.052 Uiso 1 1 calc R
C18 C 0.10968(7) 0.29761(17) 0.33782(12) 0.0368(5) Uani 1 1 d .
C4 C 0.17840(7) 0.84484(18) 0.52718(12) 0.0396(5) Uani 1 1 d .
H19A H 0.2060 0.8685 0.5710 0.048 Uiso 1 1 calc R
C24 C 0.06008(7) 0.32956(17) 0.51596(11) 0.0349(4) Uani 1 1 d .
H20A H 0.0315 0.3809 0.5073 0.042 Uiso 1 1 calc R
C1 C 0.19354(7) 0.50607(17) 0.52996(11) 0.0354(4) Uani 1 1 d .
H21A H 0.2214 0.4531 0.5474 0.043 Uiso 1 1 calc R
H21B H 0.1719 0.4849 0.5625 0.043 Uiso 1 1 calc R
C19 C 0.06717(8) 0.34340(19) 0.28087(13) 0.0460(5) Uani 1 1 d .
H22A H 0.0445 0.3779 0.3034 0.055 Uiso 1 1 calc R
C29 C 0.04128(9) 0.20489(19) 0.48878(16) 0.0530(6) Uani 1 1 d .
H23A H 0.0683 0.1500 0.4974 0.064 Uiso 1 1 calc R
H23B H 0.0225 0.2044 0.4283 0.064 Uiso 1 1 calc R
C2 C 0.21045(7) 0.63460(17) 0.55001(12) 0.0391(5) Uani 1 1 d .
H24A H 0.2190 0.6476 0.6115 0.047 Uiso 1 1 calc R
H24B H 0.2395 0.6473 0.5334 0.047 Uiso 1 1 calc R
C23 C 0.14254(8) 0.24169(18) 0.30404(13) 0.0452(5) Uani 1 1 d .
H25A H 0.1706 0.2068 0.3403 0.054 Uiso 1 1 calc R
C28 C 0.00927(9) 0.1661(2) 0.54307(17) 0.0591(7) Uani 1 1 d .
H26A H -0.0189 0.2181 0.5309 0.071 Uiso 1 1 calc R
H26B H -0.0022 0.0853 0.5274 0.071 Uiso 1 1 calc R
N3 N 0.05695(8) 0.34065(19) 0.19488(12) 0.0619(6) Uani 1 1 d .
C22 C 0.13305(9) 0.2385(2) 0.21630(15) 0.0573(6) Uani 1 1 d .
H28A H 0.1548 0.2030 0.1922 0.069 Uiso 1 1 calc R
C21 C 0.09026(10) 0.2897(2) 0.16483(16) 0.0657(7) Uani 1 1 d .
H30A H 0.0843 0.2886 0.1056 0.079 Uiso 1 1 calc R
C26 C 0.05693(10) 0.2933(3) 0.66384(15) 0.0863(10) Uani 1 1 d .
H31A H 0.0760 0.2930 0.7242 0.104 Uiso 1 1 calc R
H31B H 0.0302 0.3488 0.6566 0.104 Uiso 1 1 calc R
C27 C 0.03691(10) 0.1707(3) 0.6384(2) 0.0819(10) Uani 1 1 d .
H32A H 0.0153 0.1492 0.6711 0.098 Uiso 1 1 calc R
H32B H 0.0633 0.1133 0.6517 0.098 Uiso 1 1 calc R
C25 C 0.08867(9) 0.3358(3) 0.61073(13) 0.0635(7) Uani 1 1 d .
H33A H 0.0991 0.4174 0.6263 0.076 Uiso 1 1 calc R
H33B H 0.1174 0.2859 0.6225 0.076 Uiso 1 1 calc R
C30 C 0.32572(9) 0.4233(2) 0.23588(17) 0.0640(7) Uani 1 1 d .
H10B H 0.3417 0.4376 0.1935 0.096 Uiso 1 1 calc R
H10C H 0.3151 0.3416 0.2324 0.096 Uiso 1 1 calc R
H10D H 0.3480 0.4386 0.2921 0.096 Uiso 1 1 calc R

loop_
_atom_site_aniso_label
_atom_site_aniso_U_11
_atom_site_aniso_U_22
_atom_site_aniso_U_33
_atom_site_aniso_U_23
_atom_site_aniso_U_13
_atom_site_aniso_U_12
O2 0.0463(8) 0.0338(8) 0.0669(9) -0.0001(7) 0.0330(7) 0.0019(6)
O1 0.0468(8) 0.0379(8) 0.0545(9) 0.0100(7) 0.0203(7) 0.0092(7)
N1 0.0322(8) 0.0319(8) 0.0312(8) 0.0003(6) 0.0114(7) 0.0014(6)
N2 0.0367(9) 0.0299(8) 0.0395(8) -0.0002(7) 0.0179(7) -0.0005(7)
C11 0.0338(10) 0.0345(10) 0.0366(10) 0.0008(8) 0.0113(8) 0.0028(8)
O3 0.0418(8) 0.0528(9) 0.0480(8) -0.0042(7) 0.0249(7) 0.0018(7)
C15 0.0372(10) 0.0312(10) 0.0388(10) 0.0006(8) 0.0111(9) 0.0025(8)
C12 0.0386(11) 0.0414(11) 0.0330(10) 0.0020(8) 0.0120(8) 0.0029(9)
C7 0.0351(10) 0.0343(10) 0.0370(10) 0.0013(8) 0.0161(8) -0.0004(8)
C14 0.0339(10) 0.0337(10) 0.0460(11) -0.0065(9) 0.0132(9) 0.0025(8)
C8 0.0360(10) 0.0298(10) 0.0324(9) 0.0001(8) 0.0162(8) -0.0007(8)
C9 0.0306(9) 0.0296(10) 0.0328(9) 0.0002(7) 0.0111(8) 0.0009(8)
C3 0.0356(10) 0.0334(10) 0.0362(10) -0.0007(8) 0.0153(8) -0.0023(8)
C6 0.0432(11) 0.0318(10) 0.0494(11) 0.0040(9) 0.0219(10) 0.0029(9)
C10 0.0314(10) 0.0286(10) 0.0343(10) -0.0025(8) 0.0115(8) -0.0017(8)
C16 0.0357(10) 0.0295(10) 0.0359(10) -0.0020(8) 0.0133(8) 0.0004(8)
C13 0.0356(10) 0.0380(11) 0.0379(10) -0.0081(9) 0.0164(9) -0.0050(9)
C17 0.0360(10) 0.0299(10) 0.0445(11) -0.0004(8) 0.0194(9) -0.0017(8)
C5 0.0504(12) 0.0303(11) 0.0559(13) -0.0041(9) 0.0252(11) -0.0036(9)
C18 0.0403(11) 0.0321(10) 0.0410(10) -0.0065(8) 0.0169(9) -0.0038(8)
C4 0.0405(11) 0.0365(11) 0.0442(11) -0.0070(9) 0.0167(9) -0.0075(9)
C24 0.0371(10) 0.0333(10) 0.0380(10) 0.0002(8) 0.0172(8) -0.0030(8)
C1 0.0358(10) 0.0375(11) 0.0323(10) 0.0020(8) 0.0096(8) 0.0012(8)
C19 0.0480(12) 0.0461(12) 0.0436(12) -0.0084(10) 0.0136(10) -0.0038(10)
C29 0.0551(14) 0.0357(12) 0.0806(16) -0.0100(11) 0.0392(12) -0.0067(10)
C2 0.0389(11) 0.0392(11) 0.0378(10) -0.0024(9) 0.0097(9) -0.0015(9)
C23 0.0491(12) 0.0409(12) 0.0510(12) -0.0104(10) 0.0233(10) -0.0035(10)
C28 0.0573(14) 0.0364(12) 0.0989(19) -0.0044(12) 0.0466(14) -0.0085(11)
N3 0.0689(13) 0.0687(14) 0.0429(10) -0.0080(10) 0.0099(10) -0.0002(11)
C22 0.0650(15) 0.0629(16) 0.0524(13) -0.0160(12) 0.0307(12) -0.0060(13)
C21 0.0840(19) 0.0727(18) 0.0447(13) -0.0129(12) 0.0262(14) -0.0100(15)
C26 0.0700(18) 0.148(3) 0.0418(13) 0.0160(16) 0.0183(13) -0.0424(19)
C27 0.0481(14) 0.104(2) 0.100(2) 0.0652(19) 0.0335(15) 0.0131(15)
C25 0.0562(14) 0.095(2) 0.0401(12) 0.0105(12) 0.0157(11) -0.0225(14)
C30 0.0557(14) 0.0669(17) 0.0842(17) 0.0037(14) 0.0431(14) 0.0178(13)

loop_
_atom_type_symbol
_atom_type_description
_atom_type_scat_dispersion_real
_atom_type_scat_dispersion_imag
_atom_type_scat_source
C C 0.0033 0.0016 'International Tables Vol C Tables 4.2.6.8 and 6.1.1.4'
H H 0.0000 0.0000 'International Tables Vol C Tables 4.2.6.8 and 6.1.1.4'
N N 0.0061 0.0033 'International Tables Vol C Tables 4.2.6.8 and 6.1.1.4'
O O 0.0106 0.0060 'International Tables Vol C Tables 4.2.6.8 and 6.1.1.4'

loop_
_geom_angle_atom_site_label_1
_geom_angle_atom_site_label_2
_geom_angle_atom_site_label_3
_geom_angle
C10 N1 C9 117.67(14)
C10 N1 C1 115.52(14)
C9 N1 C1 109.90(14)
C16 N2 C17 123.87(15)
C16 N2 C24 116.66(15)
C17 N2 C24 119.30(15)
C12 C11 C10 120.69(18)
C13 O3 C30 117.23(16)
C14 C15 C10 121.63(17)
C11 C12 C13 120.74(18)
C6 C7 C8 120.69(18)
C13 C14 C15 119.62(18)
C7 C8 C3 119.78(17)
C7 C8 C9 120.36(16)
C3 C8 C9 119.86(16)
N1 C9 C8 113.37(15)
N1 C9 C16 109.52(14)
C8 C9 C16 110.31(14)
C4 C3 C8 118.56(18)
C4 C3 C2 119.96(17)
C8 C3 C2 121.48(17)
C5 C6 C7 119.71(19)
C15 C10 C11 117.75(17)
C15 C10 N1 119.15(16)
C11 C10 N1 123.04(16)
O2 C16 N2 122.11(17)
O2 C16 C9 120.45(16)
N2 C16 C9 117.42(15)
O3 C13 C14 125.04(18)
O3 C13 C12 115.39(17)
C14 C13 C12 119.56(17)
O1 C17 N2 120.45(16)
O1 C17 C18 122.43(17)
N2 C17 C18 116.26(16)
C6 C5 C4 119.69(19)
C23 C18 C19 118.16(18)
C23 C18 C17 120.10(18)
C19 C18 C17 121.70(17)
C5 C4 C3 121.57(19)
N2 C24 C29 113.02(15)
N2 C24 C25 111.12(15)
C29 C24 C25 112.06(18)
N1 C1 C2 111.19(15)
N3 C19 C18 123.6(2)
C24 C29 C28 108.52(17)
C3 C2 C1 112.76(16)
C22 C23 C18 119.2(2)
C27 C28 C29 111.5(2)
C21 N3 C19 116.4(2)
C23 C22 C21 118.3(2)
N3 C21 C22 124.2(2)
C27 C26 C25 112.2(3)
C26 C27 C28 110.6(2)
C24 C25 C26 109.59(18)

loop_
_geom_bond_atom_site_label_1
_geom_bond_atom_site_label_2
_geom_bond_distance
O2 C16 1.215(2)
O1 C17 1.218(2)
N1 C10 1.429(2)
N1 C9 1.462(2)
N1 C1 1.480(2)
N2 C16 1.380(2)
N2 C17 1.433(2)
N2 C24 1.491(2)
C11 C12 1.385(3)
C11 C10 1.395(3)
O3 C13 1.380(2)
O3 C30 1.423(3)
C15 C14 1.391(3)
C15 C10 1.395(3)
C12 C13 1.386(3)
C7 C6 1.392(3)
C7 C8 1.394(3)
C14 C13 1.381(3)
C8 C3 1.396(3)
C8 C9 1.518(3)
C9 C16 1.541(2)
C3 C4 1.395(3)
C3 C2 1.508(3)
C6 C5 1.380(3)
C17 C18 1.488(3)
C5 C4 1.384(3)
C18 C23 1.389(3)
C18 C19 1.390(3)
C24 C29 1.513(3)
C24 C25 1.516(3)
C1 C2 1.522(3)
C19 N3 1.346(3)
C29 C28 1.532(3)
C23 C22 1.376(3)
C28 C27 1.518(4)
N3 C21 1.338(3)
C22 C21 1.387(4)
C26 C27 1.497(5)
C26 C25 1.524(3)
